data_1550080
loop_
_publ_author_name
'Bouzian, Younos'
'Hlimi, Fouzia'
'kheira Sebbar, Nada'
'El Hafi, Mohamed'
'Hni, Brahim'
'Essassi, El Mokhtar'
'Mague, Joel T.'

_publ_section_title
;
 Ethyl 2-{[2-(2-ethoxy-2-oxoethoxy)quinolin-4-yl]carbonyloxy}acetate
;
_journal_coeditor_code HB4265
_journal_issue 10
_journal_name_full IUCrData
_journal_page_first x181438
_journal_paper_doi 10.1107/S2414314618014384
_journal_volume 3
_journal_year 2018
_chemical_formula_iupac 'C18 H19 N O7'
_chemical_formula_moiety 'C18 H19 N O7'
_chemical_formula_sum 'C18 H19 N O7'
_chemical_formula_weight 361.34
_chemical_name_systematic
;
Ethyl 2-{[2-(2-ethoxy-2-oxoethoxy)quinolin-4-yl]carbonyloxy}acetate
;
_space_group_crystal_system triclinic
_space_group_IT_number 2
_space_group_name_Hall '-P 1'
_space_group_name_H-M_alt 'P -1'
_symmetry_space_group_name_Hall '-P 1'
_symmetry_space_group_name_H-M 'P -1'
_atom_sites_solution_hydrogens difmap
_atom_sites_solution_primary direct
_atom_sites_solution_secondary difmap
_audit_creation_method SHELXL-2017/1
_cell_angle_alpha 94.490(2)
_cell_angle_beta 92.997(2)
_cell_angle_gamma 98.136(2)
_cell_formula_units_Z 2
_cell_length_a 4.9417(2)
_cell_length_b 7.6157(3)
_cell_length_c 23.4472(9)
_cell_measurement_reflns_used 5397
_cell_measurement_temperature 150(2)
_cell_measurement_theta_max 74.4815
_cell_measurement_theta_min 3.7898
_cell_volume 869.06(6)
_computing_cell_refinement
;
<i>SAINT</i> (Bruker, 2016)
;
_computing_data_collection
;
<i>APEX3</i> (Bruker, 2016)
;
_computing_data_reduction
;
<i>SAINT</i>  (Bruker, 2016)
;
_computing_molecular_graphics
;
<i>DIAMOND</i> (Brandenburg & Putz, 2012)
;
_computing_publication_material
;
<i>SHELXTL</i> (Sheldrick, 2008)
;
_computing_structure_refinement
;
<i>SHELXL2018/1</i> (Sheldrick, 2015<i>b</i>)
;
_computing_structure_solution
;
<i>SHELXT</i> (Sheldrick, 2015<i>a</i>)
;
_diffrn_ambient_temperature 150(2)
_diffrn_detector_area_resol_mean 10.4167
_diffrn_measured_fraction_theta_full 0.963
_diffrn_measured_fraction_theta_max 0.926
_diffrn_measurement_device_type 'Bruker D8 VENTURE PHOTON 100 CMOS'
_diffrn_measurement_method '\w scans'
_diffrn_radiation_monochromator mirror
_diffrn_radiation_type CuK\a
_diffrn_radiation_wavelength 1.54178
_diffrn_reflns_av_R_equivalents 0.0232
_diffrn_reflns_av_unetI/netI 0.0298
_diffrn_reflns_limit_h_max 6
_diffrn_reflns_limit_h_min -5
_diffrn_reflns_limit_k_max 9
_diffrn_reflns_limit_k_min -9
_diffrn_reflns_limit_l_max 29
_diffrn_reflns_limit_l_min -27
_diffrn_reflns_number 6827
_diffrn_reflns_theta_full 68.000
_diffrn_reflns_theta_max 74.474
_diffrn_reflns_theta_min 3.790
_diffrn_source 'INCOATEC I\mS micro--focus source'
_exptl_absorpt_coefficient_mu 0.905
_exptl_absorpt_correction_T_max 0.93
_exptl_absorpt_correction_T_min 0.85
_exptl_absorpt_correction_type multi-scan
_exptl_absorpt_process_details
;
(<i>SADABS</i>; Krause <i>et al.</i>, 2015)
;
_exptl_crystal_colour colourless
_exptl_crystal_density_diffrn 1.381
_exptl_crystal_density_method 'not measured'
_exptl_crystal_description block
_exptl_crystal_F_000 380
_exptl_crystal_size_max 0.191
_exptl_crystal_size_mid 0.136
_exptl_crystal_size_min 0.081
_refine_diff_density_max 0.292
_refine_diff_density_min -0.195
_refine_ls_extinction_coef 0.0144(10)
_refine_ls_extinction_expression Fc^*^=kFc[1+0.001xFc^2^\l^3^/sin(2\q)]^-1/4^
_refine_ls_extinction_method
;
<i>SHELXL-2018/1</i> (Sheldrick, 2015<i>b</i>)
;
_refine_ls_goodness_of_fit_ref 1.033
_refine_ls_hydrogen_treatment refall
_refine_ls_matrix_type full
_refine_ls_number_parameters 312
_refine_ls_number_reflns 3301
_refine_ls_number_restraints 0
_refine_ls_restrained_S_all 1.033
_refine_ls_R_factor_all 0.0434
_refine_ls_R_factor_gt 0.0374
_refine_ls_shift/su_max 0.000
_refine_ls_shift/su_mean 0.000
_refine_ls_structure_factor_coef Fsqd
_refine_ls_weighting_details 'w=1/[\s^2^(Fo^2^)+(0.0479P)^2^+0.2771P] where P=(Fo^2^+2Fc^2^)/3'
_refine_ls_weighting_scheme calc
_refine_ls_wR_factor_gt 0.0937
_refine_ls_wR_factor_ref 0.0994
_reflns_number_gt 2894
_reflns_number_total 3301
_reflns_threshold_expression 'I > 2\s(I)'
_cod_data_source_file hb4265sup1.cif
_cod_data_source_block I
_cod_database_code 1550080
_shelx_space_group_comment
;
The symmetry employed for this shelxl refinement is uniquely defined
by the following loop, which should always be used as a source of
symmetry information in preference to the above space-group names.
They are only intended as comments.
;
_shelx_estimated_absorpt_t_min 0.846
_shelx_estimated_absorpt_t_max 0.930

loop_
_space_group_symop_operation_xyz
'x, y, z'
'-x, -y, -z'

loop_
_atom_site_type_symbol
_atom_site_label
_atom_site_fract_x
_atom_site_fract_y
_atom_site_fract_z
_atom_site_U_iso_or_equiv
_atom_site_adp_type
_atom_site_calc_flag
_atom_site_occupancy
O O1 0.9795(2) 0.19616(13) 0.19654(4) 0.0298(2) Uani d 1
O O2 0.6525(2) 0.10059(14) 0.09687(4) 0.0347(3) Uani d 1
O O3 0.9762(2) 0.24142(13) 0.04573(4) 0.0314(2) Uani d 1
O O4 0.3329(3) 0.15037(15) 0.35154(5) 0.0549(4) Uani d 1
O O5 0.3071(2) 0.43440(13) 0.37905(4) 0.0317(2) Uani d 1
O O6 0.5808(2) 0.31430(16) 0.46977(5) 0.0409(3) Uani d 1
O O7 0.1851(2) 0.22790(15) 0.50923(4) 0.0370(3) Uani d 1
N N1 0.7797(2) 0.45027(15) 0.19139(5) 0.0264(3) Uani d 1
C C1 0.6133(3) 0.56258(17) 0.21529(5) 0.0253(3) Uani d 1
C C2 0.5848(3) 0.71671(19) 0.18733(6) 0.0322(3) Uani d 1
H H2 0.691(4) 0.735(2) 0.1526(8) 0.041(5) Uiso d 1
C C3 0.4194(3) 0.83331(19) 0.20776(6) 0.0348(3) Uani d 1
H H3 0.403(4) 0.937(3) 0.1890(8) 0.043(5) Uiso d 1
C C4 0.2734(3) 0.80006(19) 0.25639(6) 0.0341(3) Uani d 1
H H4 0.157(4) 0.883(3) 0.2708(8) 0.046(5) Uiso d 1
C C5 0.2999(3) 0.65216(19) 0.28472(6) 0.0304(3) Uani d 1
H H5 0.198(4) 0.632(2) 0.3188(8) 0.042(5) Uiso d 1
C C6 0.4736(3) 0.53005(17) 0.26569(5) 0.0250(3) Uani d 1
C C7 0.5175(3) 0.37093(17) 0.29200(5) 0.0258(3) Uani d 1
C C8 0.6876(3) 0.26321(18) 0.26838(6) 0.0266(3) Uani d 1
H H8 0.720(3) 0.155(2) 0.2853(7) 0.035(4) Uiso d 1
C C9 0.8144(3) 0.31020(17) 0.21775(5) 0.0246(3) Uani d 1
C C10 1.0894(3) 0.2362(2) 0.14312(6) 0.0291(3) Uani d 1
H H10A 1.229(4) 0.163(2) 0.1374(7) 0.040(5) Uiso d 1
H H10B 1.164(3) 0.363(2) 0.1426(7) 0.032(4) Uiso d 1
C C11 0.8761(3) 0.18459(17) 0.09398(6) 0.0257(3) Uani d 1
C C12 0.7954(3) 0.1969(2) -0.00618(6) 0.0393(4) Uani d 1
H H12A 0.743(4) 0.062(3) -0.0114(8) 0.052(5) Uiso d 1
H H12B 0.632(4) 0.253(3) -0.0010(8) 0.052(5) Uiso d 1
C C13 0.9522(4) 0.2659(3) -0.05472(7) 0.0476(4) Uani d 1
H H13A 1.130(5) 0.207(3) -0.0576(10) 0.072(7) Uiso d 1
H H13B 0.832(5) 0.235(3) -0.0907(10) 0.070(7) Uiso d 1
H H13C 1.009(5) 0.394(3) -0.0492(10) 0.066(6) Uiso d 1
C C14 0.3772(3) 0.30534(19) 0.34306(6) 0.0309(3) Uani d 1
C C15 0.1559(3) 0.3732(2) 0.42636(6) 0.0339(3) Uani d 1
H H15A 0.005(4) 0.282(3) 0.4126(8) 0.042(5) Uiso d 1
H H15B 0.094(4) 0.479(3) 0.4439(8) 0.043(5) Uiso d 1
C C16 0.3364(3) 0.30131(18) 0.46988(6) 0.0273(3) Uani d 1
C C17 0.3261(3) 0.1532(2) 0.55576(7) 0.0376(4) Uani d 1
H H17A 0.341(4) 0.031(3) 0.5435(8) 0.052(5) Uiso d 1
H H17B 0.506(4) 0.219(3) 0.5618(8) 0.047(5) Uiso d 1
C C18 0.1607(4) 0.1651(2) 0.60672(7) 0.0403(4) Uani d 1
H H18A 0.249(4) 0.113(3) 0.6388(9) 0.058(6) Uiso d 1
H H18B -0.019(4) 0.104(3) 0.5980(8) 0.050(5) Uiso d 1
H H18C 0.158(5) 0.296(3) 0.6203(10) 0.069(7) Uiso d 1

loop_
_atom_site_aniso_label
_atom_site_aniso_U_11
_atom_site_aniso_U_22
_atom_site_aniso_U_33
_atom_site_aniso_U_12
_atom_site_aniso_U_13
_atom_site_aniso_U_23
O1 0.0316(5) 0.0373(5) 0.0231(5) 0.0121(4) 0.0057(4) 0.0030(4)
O2 0.0276(5) 0.0424(6) 0.0325(5) 0.0004(4) 0.0062(4) -0.0021(4)
O3 0.0311(5) 0.0395(5) 0.0225(5) 0.0015(4) 0.0016(4) 0.0026(4)
O4 0.0931(10) 0.0301(6) 0.0388(6) -0.0094(6) 0.0309(6) 0.0011(5)
O5 0.0359(5) 0.0364(5) 0.0256(5) 0.0087(4) 0.0141(4) 0.0053(4)
O6 0.0265(5) 0.0575(7) 0.0419(6) 0.0097(5) 0.0125(4) 0.0108(5)
O7 0.0269(5) 0.0550(7) 0.0322(5) 0.0067(4) 0.0076(4) 0.0185(5)
N1 0.0264(5) 0.0309(6) 0.0215(5) 0.0026(4) 0.0019(4) 0.0021(4)
C1 0.0249(6) 0.0277(6) 0.0218(6) 0.0015(5) -0.0017(5) -0.0010(5)
C2 0.0378(8) 0.0332(7) 0.0250(7) 0.0013(6) 0.0016(6) 0.0061(5)
C3 0.0440(8) 0.0274(7) 0.0322(7) 0.0055(6) -0.0067(6) 0.0039(6)
C4 0.0369(8) 0.0305(7) 0.0339(8) 0.0089(6) -0.0044(6) -0.0055(6)
C5 0.0320(7) 0.0331(7) 0.0251(7) 0.0032(6) 0.0034(6) -0.0029(5)
C6 0.0250(6) 0.0261(6) 0.0217(6) -0.0002(5) -0.0021(5) -0.0012(5)
C7 0.0268(6) 0.0278(6) 0.0208(6) -0.0018(5) 0.0019(5) -0.0007(5)
C8 0.0310(7) 0.0269(6) 0.0213(6) 0.0029(5) 0.0011(5) 0.0018(5)
C9 0.0240(6) 0.0292(6) 0.0199(6) 0.0033(5) -0.0001(5) -0.0004(5)
C10 0.0245(6) 0.0410(8) 0.0230(7) 0.0074(6) 0.0057(5) 0.0016(5)
C11 0.0250(6) 0.0275(6) 0.0257(7) 0.0079(5) 0.0057(5) -0.0006(5)
C12 0.0373(8) 0.0537(10) 0.0257(7) 0.0070(7) -0.0040(6) -0.0009(6)
C13 0.0662(12) 0.0509(10) 0.0253(8) 0.0065(9) 0.0009(8) 0.0049(7)
C14 0.0345(7) 0.0309(7) 0.0253(7) -0.0017(6) 0.0064(6) -0.0013(5)
C15 0.0299(7) 0.0479(9) 0.0264(7) 0.0073(6) 0.0128(6) 0.0094(6)
C16 0.0268(7) 0.0290(6) 0.0267(7) 0.0046(5) 0.0094(5) 0.0001(5)
C17 0.0367(8) 0.0459(9) 0.0349(8) 0.0153(7) 0.0064(6) 0.0138(7)
C18 0.0368(8) 0.0522(10) 0.0323(8) 0.0047(7) 0.0024(7) 0.0097(7)

loop_
_atom_type_symbol
_atom_type_description
_atom_type_scat_dispersion_real
_atom_type_scat_dispersion_imag
_atom_type_scat_source
C C 0.0181 0.0091 'International Tables Vol C Tables 4.2.6.8 and 6.1.1.4'
H H 0.0000 0.0000 'International Tables Vol C Tables 4.2.6.8 and 6.1.1.4'
N N 0.0311 0.0180 'International Tables Vol C Tables 4.2.6.8 and 6.1.1.4'
O O 0.0492 0.0322 'International Tables Vol C Tables 4.2.6.8 and 6.1.1.4'

loop_
_geom_angle_atom_site_label_1
_geom_angle_atom_site_label_2
_geom_angle_atom_site_label_3
_geom_angle
C9 O1 C10 115.23(10)
C11 O3 C12 116.03(11)
C14 O5 C15 115.02(11)
C16 O7 C17 117.59(11)
C9 N1 C1 117.42(11)
N1 C1 C2 116.81(12)
N1 C1 C6 123.38(12)
C2 C1 C6 119.81(12)
C3 C2 C1 120.40(13)
C3 C2 H2 123.1(10)
C1 C2 H2 116.5(10)
C2 C3 C4 120.43(13)
C2 C3 H3 119.8(11)
C4 C3 H3 119.7(11)
C5 C4 C3 120.31(13)
C5 C4 H4 119.4(11)
C3 C4 H4 120.3(11)
C4 C5 C6 121.04(13)
C4 C5 H5 118.9(11)
C6 C5 H5 120.0(11)
C5 C6 C1 117.97(12)
C5 C6 C7 125.85(12)
C1 C6 C7 116.16(12)
C8 C7 C6 119.62(12)
C8 C7 C14 115.35(12)
C6 C7 C14 124.95(12)
C7 C8 C9 118.76(12)
C7 C8 H8 121.0(10)
C9 C8 H8 120.2(10)
N1 C9 O1 119.94(11)
N1 C9 C8 124.63(12)
O1 C9 C8 115.43(11)
O1 C10 C11 111.20(11)
O1 C10 H10A 106.4(11)
C11 C10 H10A 107.0(11)
O1 C10 H10B 112.6(9)
C11 C10 H10B 109.0(10)
H10A C10 H10B 110.5(15)
O2 C11 O3 124.61(12)
O2 C11 C10 125.79(12)
O3 C11 C10 109.56(11)
O3 C12 C13 106.86(13)
O3 C12 H12A 108.1(11)
C13 C12 H12A 111.8(11)
O3 C12 H12B 108.2(12)
C13 C12 H12B 112.1(12)
H12A C12 H12B 109.6(16)
C12 C13 H13A 109.5(13)
C12 C13 H13B 108.0(13)
H13A C13 H13B 110.2(18)
C12 C13 H13C 112.1(13)
H13A C13 H13C 107.2(19)
H13B C13 H13C 109.8(19)
O4 C14 O5 122.56(13)
O4 C14 C7 123.18(13)
O5 C14 C7 114.25(12)
O5 C15 C16 111.47(11)
O5 C15 H15A 110.1(11)
C16 C15 H15A 109.7(11)
O5 C15 H15B 104.6(11)
C16 C15 H15B 108.7(11)
H15A C15 H15B 112.2(15)
O6 C16 O7 125.43(13)
O6 C16 C15 124.80(13)
O7 C16 C15 109.73(11)
O7 C17 C18 107.62(12)
O7 C17 H17A 108.0(12)
C18 C17 H17A 111.4(12)
O7 C17 H17B 107.5(12)
C18 C17 H17B 113.4(12)
H17A C17 H17B 108.7(16)
C17 C18 H18A 109.5(12)
C17 C18 H18B 110.4(12)
H18A C18 H18B 109.9(17)
C17 C18 H18C 109.8(13)
H18A C18 H18C 106.2(18)
H18B C18 H18C 111.0(17)

loop_
_geom_bond_atom_site_label_1
_geom_bond_atom_site_label_2
_geom_bond_distance
O1 C9 1.3577(15)
O1 C10 1.4285(16)
O2 C11 1.2036(17)
O3 C11 1.3367(16)
O3 C12 1.4598(17)
O4 C14 1.2035(19)
O5 C14 1.3399(17)
O5 C15 1.4405(16)
O6 C16 1.1978(17)
O7 C16 1.3259(17)
O7 C17 1.4593(18)
N1 C9 1.3012(17)
N1 C1 1.3762(17)
C1 C2 1.4090(19)
C1 C6 1.4201(19)
C2 C3 1.366(2)
C2 H2 1.001(18)
C3 C4 1.402(2)
C3 H3 0.943(19)
C4 C5 1.370(2)
C4 H4 0.966(19)
C5 C6 1.4152(19)
C5 H5 0.978(19)
C6 C7 1.4401(19)
C7 C8 1.3633(19)
C7 C14 1.4988(19)
C8 C9 1.4180(18)
C8 H8 0.972(18)
C10 C11 1.5092(19)
C10 H10A 0.954(19)
C10 H10B 0.983(17)
C12 C13 1.498(2)
C12 H12A 1.02(2)
C12 H12B 0.97(2)
C13 H13A 1.05(2)
C13 H13B 1.00(2)
C13 H13C 0.97(2)
C15 C16 1.506(2)
C15 H15A 0.96(2)
C15 H15B 0.97(2)
C17 C18 1.486(2)
C17 H17A 0.97(2)
C17 H17B 0.95(2)
C18 H18A 0.99(2)
C18 H18B 0.95(2)
C18 H18C 1.03(3)

loop_
_geom_hbond_atom_site_label_D
_geom_hbond_atom_site_label_H
_geom_hbond_atom_site_label_A
_geom_hbond_site_symmetry_A
_geom_hbond_distance_DH
_geom_hbond_distance_HA
_geom_hbond_distance_DA
_geom_hbond_angle_DHA
_geom_hbond_publ_flag
C5 H5 O5 . 0.977(19) 2.244(17) 2.8681(17) 120.7(14) yes
C10 H10A O2 1_655 0.954(19) 2.435(19) 3.3079(16) 152.1(15) yes
C10 H10B Cg2 1_655 0.983(17) 3.249(16) 4.0173(14) 136.3(15) yes

loop_
_geom_torsion_atom_site_label_1
_geom_torsion_atom_site_label_2
_geom_torsion_atom_site_label_3
_geom_torsion_atom_site_label_4
_geom_torsion
C9 N1 C1 C2 177.99(12)
C9 N1 C1 C6 -1.91(18)
N1 C1 C2 C3 178.82(13)
C6 C1 C2 C3 -1.3(2)
C1 C2 C3 C4 -0.8(2)
C2 C3 C4 C5 1.5(2)
C3 C4 C5 C6 -0.1(2)
C4 C5 C6 C1 -1.89(19)
C4 C5 C6 C7 179.92(12)
N1 C1 C6 C5 -177.54(12)
C2 C1 C6 C5 2.56(18)
N1 C1 C6 C7 0.83(18)
C2 C1 C6 C7 -179.08(12)
C5 C6 C7 C8 178.79(12)
C1 C6 C7 C8 0.57(18)
C5 C6 C7 C14 2.3(2)
C1 C6 C7 C14 -175.94(12)
C6 C7 C8 C9 -0.84(19)
C14 C7 C8 C9 175.99(11)
C1 N1 C9 O1 -179.05(11)
C1 N1 C9 C8 1.65(19)
C10 O1 C9 N1 -4.16(17)
C10 O1 C9 C8 175.21(11)
C7 C8 C9 N1 -0.3(2)
C7 C8 C9 O1 -179.63(11)
C9 O1 C10 C11 -76.01(14)
C12 O3 C11 O2 0.38(19)
C12 O3 C11 C10 178.34(12)
O1 C10 C11 O2 -8.81(19)
O1 C10 C11 O3 173.25(10)
C11 O3 C12 C13 -177.61(13)
C15 O5 C14 O4 -4.6(2)
C15 O5 C14 C7 176.06(11)
C8 C7 C14 O4 -25.5(2)
C6 C7 C14 O4 151.15(16)
C8 C7 C14 O5 153.84(12)
C6 C7 C14 O5 -29.51(19)
C14 O5 C15 C16 72.46(16)
C17 O7 C16 O6 -1.3(2)
C17 O7 C16 C15 -178.99(13)
O5 C15 C16 O6 9.4(2)
O5 C15 C16 O7 -172.89(12)
C16 O7 C17 C18 151.56(14)

_cod_database_fobs_code 1550080
